data_4335187
loop_
_publ_author_name
'Christopher J. Whiteoak'
'James D. Nobbs'
'Evgeny Kiryushchenkov'
'Sandro Pagano'
'Andrew J.P. White'
'George J.P. Britovsek'

_publ_section_title
;
 Tri(pyridylmethyl)phosphine: The Elusive Congener of TPA Shows
 Surprisingly Different Coordination Behavior
;
_journal_name_full 'Inorganic Chemistry'
_journal_page_first 7000
_journal_page_last 7009
_journal_paper_doi 10.1021/ic4005196
_journal_volume 52
_journal_year 2013
_chemical_formula_moiety 'C22 H24 N6 Ru, 2(F6 Sb), C2 H3 N'
_chemical_formula_sum 'C24 H27 F12 N7 Ru Sb2'
_chemical_formula_weight 986.10
_chemical_name_systematic
; 
 ? 
;
_space_group_IT_number 2
_symmetry_cell_setting triclinic
_symmetry_space_group_name_Hall '-P 1'
_symmetry_space_group_name_H-M 'P -1'
_atom_sites_solution_hydrogens geom
_atom_sites_solution_primary direct
_atom_sites_solution_secondary difmap
_audit_creation_method SHELXL-97
_cell_angle_alpha 93.6493(14)
_cell_angle_beta 93.6436(14)
_cell_angle_gamma 92.6472(14)
_cell_formula_units_Z 2
_cell_length_a 8.71065(14)
_cell_length_b 9.04339(16)
_cell_length_c 20.2295(3)
_cell_measurement_reflns_used 10970
_cell_measurement_temperature 173(2)
_cell_measurement_theta_max 32.7127
_cell_measurement_theta_min 2.9236
_cell_volume 1585.09(4)
_computing_cell_refinement 'CrysAlis RED, Oxford Diffraction Ltd'
_computing_data_collection 'CrysAlis CCD, Oxford Diffraction Ltd'
_computing_data_reduction 'CrysAlis RED, Oxford Diffraction Ltd'
_computing_molecular_graphics 'Bruker SHELXTL'
_computing_publication_material 'Bruker SHELXTL'
_computing_structure_refinement 'SHELXL-97 (Sheldrick, 1997)'
_computing_structure_solution 'SHELXS-97 (Sheldrick, 1990)'
_diffrn_ambient_temperature 173(2)
_diffrn_detector_area_resol_mean 15.9863
_diffrn_measured_fraction_theta_full 0.989
_diffrn_measured_fraction_theta_max 0.869
_diffrn_measurement_device_type 'OD Xcalibur 3'
_diffrn_measurement_method 'omega scans'
_diffrn_radiation_monochromator graphite
_diffrn_radiation_source 'Enhance (Mo) x-ray Source'
_diffrn_radiation_type MoK\a
_diffrn_radiation_wavelength 0.71073
_diffrn_reflns_av_R_equivalents 0.0203
_diffrn_reflns_av_sigmaI/netI 0.0432
_diffrn_reflns_limit_h_max 13
_diffrn_reflns_limit_h_min -13
_diffrn_reflns_limit_k_max 11
_diffrn_reflns_limit_k_min -13
_diffrn_reflns_limit_l_max 30
_diffrn_reflns_limit_l_min -29
_diffrn_reflns_number 19117
_diffrn_reflns_theta_full 30.50
_diffrn_reflns_theta_max 32.78
_diffrn_reflns_theta_min 2.93
_diffrn_standards_number 0
_exptl_absorpt_coefficient_mu 2.262
_exptl_absorpt_correction_T_max 0.916
_exptl_absorpt_correction_T_min 0.705
_exptl_absorpt_correction_type analytical
_exptl_absorpt_process_details
; 
CrysAlisPro, Oxford Diffraction Ltd., 
Version 1.171.33.34d (release 27-02-2009 CrysAlis171 .NET) 
(compiled Feb 27 2009,15:38:38) 
Analytical numeric absorption correction using a multifaceted crystal 
model based on expressions derived by R.C. Clark & J.S. Reid. 
(Clark, R. C. & Reid, J. S. (1995). Acta Cryst. A51, 887-897) 
;
_exptl_crystal_colour Yellow
_exptl_crystal_density_diffrn 2.066
_exptl_crystal_description 'blocky needles'
_exptl_crystal_F_000 948
_exptl_crystal_size_max 0.32
_exptl_crystal_size_mid 0.07
_exptl_crystal_size_min 0.04
_refine_diff_density_max 1.180
_refine_diff_density_min -0.862
_refine_diff_density_rms 0.102
_refine_ls_extinction_method none
_refine_ls_goodness_of_fit_ref 0.936
_refine_ls_hydrogen_treatment constr
_refine_ls_matrix_type full
_refine_ls_number_parameters 418
_refine_ls_number_reflns 10206
_refine_ls_number_restraints 0
_refine_ls_restrained_S_all 0.936
_refine_ls_R_factor_all 0.0452
_refine_ls_R_factor_gt 0.0284
_refine_ls_shift/su_max 0.002
_refine_ls_shift/su_mean 0.000
_refine_ls_structure_factor_coef Fsqd
_refine_ls_weighting_details 'calc w=1/[\s^2^(Fo^2^)+(0.0286P)^2^+0.0000P] where P=(Fo^2^+2Fc^2^)/3'
_refine_ls_weighting_scheme calc
_refine_ls_wR_factor_gt 0.0552
_refine_ls_wR_factor_ref 0.0575
_reflns_number_gt 7734
_reflns_number_total 10206
_reflns_threshold_expression >2sigma(I)
_cod_data_source_file ic4005196_si_002_6.cif
_cod_data_source_block '[Ru(MeCN)2(TPA)](SbF6)2'
_cod_database_code 4335187

loop_
_symmetry_equiv_pos_as_xyz
'x, y, z'
'-x, -y, -z'

loop_
_atom_site_label
_atom_site_type_symbol
_atom_site_fract_x
_atom_site_fract_y
_atom_site_fract_z
_atom_site_U_iso_or_equiv
_atom_site_adp_type
_atom_site_occupancy
_atom_site_symmetry_multiplicity
_atom_site_calc_flag
_atom_site_refinement_flags
Ru Ru 0.786114(19) 0.607768(18) 0.221370(8) 0.01355(4) Uani 1 1 d .
N1 N 0.8008(2) 0.70530(19) 0.31670(9) 0.0162(4) Uani 1 1 d .
C1 C 0.6383(2) 0.7147(3) 0.33677(11) 0.0210(5) Uani 1 1 d .
H1A H 0.6344 0.7929 0.3730 0.025 Uiso 1 1 calc R
H1B H 0.6034 0.6191 0.3535 0.025 Uiso 1 1 calc R
C2 C 0.5331(2) 0.7496(2) 0.27862(11) 0.0190(4) Uani 1 1 d .
N3 N 0.5723(2) 0.69848(19) 0.21772(9) 0.0167(4) Uani 1 1 d .
C4 C 0.4815(3) 0.7247(2) 0.16373(12) 0.0211(5) Uani 1 1 d .
H4A H 0.5095 0.6895 0.1211 0.025 Uiso 1 1 calc R
C5 C 0.3481(3) 0.8018(3) 0.16885(13) 0.0248(5) Uani 1 1 d .
H5A H 0.2853 0.8193 0.1303 0.030 Uiso 1 1 calc R
C6 C 0.3083(3) 0.8525(3) 0.23067(13) 0.0255(5) Uani 1 1 d .
H6A H 0.2172 0.9052 0.2351 0.031 Uiso 1 1 calc R
C7 C 0.4011(3) 0.8268(2) 0.28653(13) 0.0232(5) Uani 1 1 d .
H7A H 0.3747 0.8615 0.3295 0.028 Uiso 1 1 calc R
C11 C 0.8832(3) 0.8557(2) 0.31862(11) 0.0212(5) Uani 1 1 d .
H11A H 0.8308 0.9260 0.3480 0.025 Uiso 1 1 calc R
H11B H 0.9900 0.8488 0.3377 0.025 Uiso 1 1 calc R
C12 C 0.8877(2) 0.9148(2) 0.25130(11) 0.0167(4) Uani 1 1 d .
N13 N 0.86685(19) 0.81313(19) 0.19910(9) 0.0163(4) Uani 1 1 d .
C14 C 0.8781(3) 0.8595(3) 0.13741(12) 0.0229(5) Uani 1 1 d .
H14A H 0.8643 0.7883 0.1007 0.027 Uiso 1 1 calc R
C15 C 0.9088(3) 1.0064(3) 0.12553(13) 0.0288(5) Uani 1 1 d .
H15A H 0.9160 1.0356 0.0815 0.035 Uiso 1 1 calc R
C16 C 0.9287(3) 1.1098(3) 0.17878(13) 0.0287(5) Uani 1 1 d .
H16A H 0.9492 1.2115 0.1718 0.034 Uiso 1 1 calc R
C17 C 0.9188(2) 1.0647(2) 0.24258(12) 0.0224(5) Uani 1 1 d .
H17A H 0.9330 1.1347 0.2798 0.027 Uiso 1 1 calc R
C21 C 0.8917(3) 0.6040(3) 0.35743(11) 0.0207(4) Uani 1 1 d .
H21A H 0.8254 0.5172 0.3671 0.025 Uiso 1 1 calc R
H21B H 0.9300 0.6566 0.4001 0.025 Uiso 1 1 calc R
C22 C 1.0263(3) 0.5529(2) 0.31953(11) 0.0187(4) Uani 1 1 d .
N23 N 1.0018(2) 0.54091(19) 0.25199(9) 0.0162(4) Uani 1 1 d .
C24 C 1.1162(2) 0.4930(2) 0.21630(12) 0.0196(4) Uani 1 1 d .
H24A H 1.1009 0.4864 0.1693 0.024 Uiso 1 1 calc R
C25 C 1.2557(3) 0.4526(2) 0.24464(12) 0.0235(5) Uani 1 1 d .
H25A H 1.3343 0.4192 0.2177 0.028 Uiso 1 1 calc R
C26 C 1.2776(3) 0.4621(3) 0.31271(13) 0.0263(5) Uani 1 1 d .
H26A H 1.3711 0.4326 0.3336 0.032 Uiso 1 1 calc R
C27 C 1.1629(3) 0.5147(3) 0.35056(12) 0.0245(5) Uani 1 1 d .
H27A H 1.1780 0.5244 0.3976 0.029 Uiso 1 1 calc R
N30 N 0.7798(2) 0.51237(19) 0.12678(9) 0.0166(4) Uani 1 1 d .
C31 C 0.7750(3) 0.4494(3) 0.07623(12) 0.0217(5) Uani 1 1 d .
C32 C 0.7687(3) 0.3674(3) 0.01129(13) 0.0333(6) Uani 1 1 d .
H32A H 0.7212 0.2680 0.0146 0.050 Uiso 1 1 calc R
H32B H 0.8734 0.3590 -0.0032 0.050 Uiso 1 1 calc R
H32C H 0.7074 0.4204 -0.0210 0.050 Uiso 1 1 calc R
N40 N 0.6889(2) 0.4114(2) 0.24627(9) 0.0184(4) Uani 1 1 d .
C41 C 0.6276(2) 0.2995(2) 0.25366(11) 0.0195(4) Uani 1 1 d .
C42 C 0.5474(3) 0.1577(3) 0.26251(13) 0.0263(5) Uani 1 1 d .
H42A H 0.4393 0.1737 0.2702 0.039 Uiso 1 1 calc R
H42B H 0.5960 0.1124 0.3008 0.039 Uiso 1 1 calc R
H42C H 0.5529 0.0915 0.2225 0.039 Uiso 1 1 calc R
Sb1 Sb 0.327184(19) 0.201438(19) 0.064503(8) 0.02681(4) Uani 1 1 d .
F11 F 0.26481(19) 0.15961(18) 0.14849(8) 0.0404(4) Uani 1 1 d .
F12 F 0.5212(2) 0.1375(3) 0.08812(10) 0.0672(6) Uani 1 1 d .
F13 F 0.3932(2) 0.3934(2) 0.09782(9) 0.0588(5) Uani 1 1 d .
F14 F 0.1334(2) 0.2714(2) 0.04223(12) 0.0687(6) Uani 1 1 d .
F15 F 0.2556(3) 0.0117(2) 0.03193(9) 0.0624(6) Uani 1 1 d .
F16 F 0.3889(2) 0.2492(2) -0.01847(8) 0.0596(5) Uani 1 1 d .
Sb2 Sb 0.715546(19) 0.245061(18) 0.463004(8) 0.02617(4) Uani 1 1 d .
F21 F 0.8188(2) 0.42753(19) 0.48725(8) 0.0517(5) Uani 1 1 d .
F22 F 0.5911(2) 0.2671(2) 0.53390(9) 0.0578(5) Uani 1 1 d .
F23 F 0.8595(2) 0.1551(2) 0.51722(10) 0.0587(5) Uani 1 1 d .
F24 F 0.8401(2) 0.2244(2) 0.39118(9) 0.0532(5) Uani 1 1 d .
F25 F 0.5753(2) 0.3401(2) 0.40832(9) 0.0520(5) Uani 1 1 d .
F26 F 0.6178(2) 0.0615(2) 0.43491(10) 0.0640(6) Uani 1 1 d .
N50 N 0.7917(3) 0.9130(3) 0.64693(14) 0.0460(6) Uani 1 1 d .
C51 C 0.7861(3) 0.8605(3) 0.59499(14) 0.0309(6) Uani 1 1 d .
C52 C 0.7797(4) 0.7920(4) 0.52757(15) 0.0451(7) Uani 1 1 d .
H52A H 0.7385 0.6892 0.5274 0.068 Uiso 1 1 calc R
H52B H 0.8836 0.7931 0.5116 0.068 Uiso 1 1 calc R
H52C H 0.7128 0.8475 0.4985 0.068 Uiso 1 1 calc R

loop_
_atom_site_aniso_label
_atom_site_aniso_U_11
_atom_site_aniso_U_22
_atom_site_aniso_U_33
_atom_site_aniso_U_23
_atom_site_aniso_U_13
_atom_site_aniso_U_12
Ru 0.01431(8) 0.01224(8) 0.01386(8) -0.00008(6) 0.00059(6) -0.00008(6)
N1 0.0186(8) 0.0140(8) 0.0159(9) 0.0005(7) 0.0021(7) -0.0006(7)
C1 0.0188(10) 0.0252(12) 0.0196(11) -0.0010(9) 0.0060(9) 0.0026(9)
C2 0.0203(10) 0.0146(10) 0.0221(11) 0.0010(8) 0.0047(9) -0.0020(8)
N3 0.0156(8) 0.0139(8) 0.0207(9) 0.0018(7) 0.0016(7) -0.0013(7)
C4 0.0215(11) 0.0181(10) 0.0231(12) 0.0018(9) -0.0005(9) -0.0016(9)
C5 0.0194(11) 0.0207(11) 0.0340(14) 0.0059(10) -0.0035(10) -0.0004(9)
C6 0.0167(10) 0.0176(11) 0.0427(15) 0.0016(10) 0.0051(10) 0.0028(9)
C7 0.0225(11) 0.0180(11) 0.0297(13) -0.0003(9) 0.0085(10) -0.0019(9)
C11 0.0272(11) 0.0161(10) 0.0194(11) -0.0016(9) 0.0007(9) -0.0034(9)
C12 0.0134(9) 0.0171(10) 0.0190(11) -0.0027(8) 0.0014(8) -0.0003(8)
N13 0.0133(8) 0.0172(9) 0.0183(9) -0.0002(7) 0.0013(7) 0.0000(7)
C14 0.0247(11) 0.0235(12) 0.0198(11) 0.0012(9) 0.0006(9) -0.0036(9)
C15 0.0344(13) 0.0261(12) 0.0262(13) 0.0105(10) 0.0011(11) -0.0073(10)
C16 0.0292(13) 0.0176(11) 0.0392(15) 0.0067(10) 0.0027(11) -0.0060(10)
C17 0.0193(10) 0.0165(10) 0.0307(13) -0.0018(9) 0.0023(9) -0.0017(9)
C21 0.0259(11) 0.0220(11) 0.0145(10) 0.0026(9) 0.0009(9) 0.0020(9)
C22 0.0237(11) 0.0133(10) 0.0189(11) 0.0016(8) -0.0007(9) 0.0001(8)
N23 0.0174(8) 0.0125(8) 0.0185(9) 0.0010(7) 0.0005(7) 0.0005(7)
C24 0.0204(10) 0.0149(10) 0.0232(11) -0.0016(9) 0.0018(9) 0.0003(8)
C25 0.0193(11) 0.0179(11) 0.0331(13) -0.0019(10) 0.0017(9) 0.0023(9)
C26 0.0212(11) 0.0204(11) 0.0364(14) 0.0011(10) -0.0065(10) 0.0037(9)
C27 0.0283(12) 0.0227(12) 0.0216(12) 0.0021(9) -0.0066(9) 0.0011(10)
N30 0.0149(8) 0.0154(9) 0.0194(9) 0.0022(7) -0.0002(7) 0.0014(7)
C31 0.0201(11) 0.0232(11) 0.0211(12) 0.0013(9) -0.0007(9) -0.0015(9)
C32 0.0406(15) 0.0353(14) 0.0222(13) -0.0108(11) 0.0000(11) 0.0016(12)
N40 0.0182(9) 0.0173(9) 0.0198(9) 0.0007(7) 0.0010(7) 0.0040(7)
C41 0.0182(10) 0.0176(10) 0.0227(11) 0.0010(9) 0.0015(9) 0.0014(8)
C42 0.0256(12) 0.0180(11) 0.0348(14) 0.0041(10) 0.0000(10) -0.0040(9)
Sb1 0.02750(9) 0.03012(9) 0.02237(8) 0.00265(7) -0.00098(6) -0.00099(7)
F11 0.0479(10) 0.0451(10) 0.0288(8) 0.0048(7) 0.0110(7) -0.0046(8)
F12 0.0381(10) 0.1061(18) 0.0619(13) 0.0235(12) 0.0037(9) 0.0266(11)
F13 0.0886(15) 0.0366(10) 0.0483(12) -0.0001(8) 0.0027(10) -0.0228(10)
F14 0.0364(10) 0.0761(15) 0.0964(17) 0.0370(13) -0.0111(10) 0.0110(10)
F15 0.1054(17) 0.0368(10) 0.0407(11) -0.0097(8) -0.0023(11) -0.0159(10)
F16 0.0676(13) 0.0857(15) 0.0255(9) 0.0154(9) 0.0044(9) -0.0138(11)
Sb2 0.02979(9) 0.02452(9) 0.02372(9) 0.00234(7) -0.00114(7) -0.00081(7)
F21 0.0845(14) 0.0365(9) 0.0308(9) -0.0024(7) 0.0027(9) -0.0245(9)
F22 0.0462(10) 0.0914(15) 0.0367(10) 0.0048(10) 0.0156(8) -0.0056(10)
F23 0.0480(11) 0.0626(13) 0.0671(13) 0.0307(10) -0.0148(9) 0.0070(9)
F24 0.0519(11) 0.0691(13) 0.0390(10) -0.0092(9) 0.0153(8) 0.0100(10)
F25 0.0550(11) 0.0609(12) 0.0411(10) 0.0092(9) -0.0087(8) 0.0237(9)
F26 0.0836(15) 0.0364(10) 0.0664(14) 0.0004(9) -0.0171(11) -0.0229(10)
N50 0.0417(14) 0.0502(16) 0.0443(16) -0.0125(13) -0.0005(12) 0.0097(12)
C51 0.0260(12) 0.0278(13) 0.0386(16) 0.0012(12) 0.0000(11) 0.0013(10)
C52 0.0552(19) 0.0442(17) 0.0344(16) -0.0064(14) 0.0017(14) -0.0004(15)

loop_
_atom_type_symbol
_atom_type_description
_atom_type_scat_dispersion_real
_atom_type_scat_dispersion_imag
_atom_type_scat_source
C C 0.0033 0.0016 'International Tables Vol C Tables 4.2.6.8 and 6.1.1.4'
H H 0.0000 0.0000 'International Tables Vol C Tables 4.2.6.8 and 6.1.1.4'
N N 0.0061 0.0033 'International Tables Vol C Tables 4.2.6.8 and 6.1.1.4'
F F 0.0171 0.0103 'International Tables Vol C Tables 4.2.6.8 and 6.1.1.4'
Ru Ru -1.2594 0.8363 'International Tables Vol C Tables 4.2.6.8 and 6.1.1.4'
Sb Sb -0.5866 1.5461 'International Tables Vol C Tables 4.2.6.8 and 6.1.1.4'

loop_
_geom_angle_atom_site_label_1
_geom_angle_atom_site_label_2
_geom_angle_atom_site_label_3
_geom_angle
N40 Ru N13 175.01(7)
N40 Ru N30 86.06(7)
N13 Ru N30 96.33(7)
N40 Ru N1 95.03(7)
N13 Ru N1 82.71(7)
N30 Ru N1 177.95(7)
N40 Ru N3 90.23(7)
N13 Ru N3 85.08(7)
N30 Ru N3 99.08(7)
N1 Ru N3 82.65(7)
N40 Ru N23 90.16(7)
N13 Ru N23 93.89(7)
N30 Ru N23 96.81(7)
N1 Ru N23 81.47(7)
N3 Ru N23 164.09(7)
C21 N1 C1 112.40(17)
C21 N1 C11 110.16(17)
C1 N1 C11 112.06(17)
C21 N1 Ru 105.43(12)
C1 N1 Ru 106.31(13)
C11 N1 Ru 110.19(13)
N1 C1 C2 110.41(18)
N3 C2 C7 121.5(2)
N3 C2 C1 116.42(18)
C7 C2 C1 122.1(2)
C4 N3 C2 119.21(19)
C4 N3 Ru 128.21(15)
C2 N3 Ru 112.18(14)
N3 C4 C5 121.6(2)
C6 C5 C4 118.9(2)
C5 C6 C7 120.0(2)
C2 C7 C6 118.7(2)
C12 C11 N1 112.45(17)
N13 C12 C17 121.6(2)
N13 C12 C11 116.05(19)
C17 C12 C11 122.2(2)
C14 N13 C12 118.42(19)
C14 N13 Ru 125.64(15)
C12 N13 Ru 115.14(15)
N13 C14 C15 122.7(2)
C16 C15 C14 118.7(2)
C15 C16 C17 119.7(2)
C16 C17 C12 118.9(2)
N1 C21 C22 109.18(18)
N23 C22 C27 121.6(2)
N23 C22 C21 115.61(18)
C27 C22 C21 122.8(2)
C24 N23 C22 117.87(18)
C24 N23 Ru 130.20(15)
C22 N23 Ru 111.92(14)
N23 C24 C25 123.2(2)
C26 C25 C24 118.4(2)
C25 C26 C27 119.6(2)
C22 C27 C26 119.4(2)
C31 N30 Ru 174.84(18)
N30 C31 C32 179.7(3)
C41 N40 Ru 172.89(19)
N40 C41 C42 179.1(3)
F12 Sb1 F15 92.35(10)
F12 Sb1 F16 91.21(9)
F15 Sb1 F16 92.04(9)
F12 Sb1 F14 178.23(11)
F15 Sb1 F14 89.38(10)
F16 Sb1 F14 89.10(9)
F12 Sb1 F11 89.41(8)
F15 Sb1 F11 89.53(8)
F16 Sb1 F11 178.28(8)
F14 Sb1 F11 90.23(9)
F12 Sb1 F13 89.16(10)
F15 Sb1 F13 178.29(10)
F16 Sb1 F13 88.72(9)
F14 Sb1 F13 89.11(10)
F11 Sb1 F13 89.68(8)
F22 Sb2 F23 89.66(9)
F22 Sb2 F21 91.22(9)
F23 Sb2 F21 88.85(9)
F22 Sb2 F26 91.66(10)
F23 Sb2 F26 91.40(9)
F21 Sb2 F26 177.11(9)
F22 Sb2 F25 91.07(8)
F23 Sb2 F25 178.30(9)
F21 Sb2 F25 89.60(9)
F26 Sb2 F25 90.11(9)
F22 Sb2 F24 179.44(9)
F23 Sb2 F24 90.85(9)
F21 Sb2 F24 88.56(8)
F26 Sb2 F24 88.56(9)
F25 Sb2 F24 88.41(8)
N50 C51 C52 179.7(3)

loop_
_geom_bond_atom_site_label_1
_geom_bond_atom_site_label_2
_geom_bond_distance
Ru N40 2.0376(19)
Ru N13 2.0427(18)
Ru N30 2.0448(18)
Ru N1 2.0628(18)
Ru N3 2.0681(17)
Ru N23 2.0693(17)
N1 C21 1.491(3)
N1 C1 1.502(3)
N1 C11 1.506(3)
C1 C2 1.504(3)
C2 N3 1.358(3)
C2 C7 1.385(3)
N3 C4 1.347(3)
C4 C5 1.389(3)
C5 C6 1.375(3)
C6 C7 1.385(3)
C11 C12 1.496(3)
C12 N13 1.353(3)
C12 C17 1.395(3)
N13 C14 1.350(3)
C14 C15 1.382(3)
C15 C16 1.377(4)
C16 C17 1.384(3)
C21 C22 1.515(3)
C22 N23 1.366(3)
C22 C27 1.379(3)
N23 C24 1.340(3)
C24 C25 1.385(3)
C25 C26 1.375(3)
C26 C27 1.380(3)
N30 C31 1.136(3)
C31 C32 1.463(3)
N40 C41 1.145(3)
C41 C42 1.459(3)
Sb1 F12 1.8555(17)
Sb1 F15 1.8635(17)
Sb1 F16 1.8651(17)
Sb1 F14 1.8681(17)
Sb1 F11 1.8722(15)
Sb1 F13 1.8733(17)
Sb2 F22 1.8584(17)
Sb2 F23 1.8627(16)
Sb2 F21 1.8646(16)
Sb2 F26 1.8684(18)
Sb2 F25 1.8714(16)
Sb2 F24 1.8729(17)
N50 C51 1.122(3)
C51 C52 1.458(4)
